data_4023998
loop_
_publ_author_name
'Gonzalo Jim\'enez-Os\'es'
'Carlos Aydillo'
'Jes\'us H. Busto'
'Mar\'ia M. Zurbano'
'Jes\'us M. Peregrina'
'Alberto Avenoza'

_publ_contact_author_address
;Departamento de Qu\'imica
Universidad de La Rioja, UA-CSIC
26006 Logro\~no (Spain)
;
_publ_contact_author_email alberto.avenoza@unirioja.es
_publ_contact_author_fax (+34)941-299-655
_publ_contact_author_name 'Alberto Avenoza'
_publ_section_title
;
 Role of the Countercation in Diastereoselective Alkylations of
 Pyramidalized Bicyclic Serine Enolates. An Easy Approach to
 \a-Benzylserine
;
_journal_name_full 'Journal of Organic Chemistry'
_journal_page_first 5399
_journal_page_last 5402
_journal_paper_doi 10.1021/jo070656b
_journal_volume 72
_journal_year 2007
_chemical_absolute_configuration syn
_chemical_formula_sum 'C20 H30 N2 O12'
_chemical_formula_weight 490.46
_chemical_name_systematic
;
 ?
;
_space_group_IT_number 4
_symmetry_cell_setting monoclinic
_symmetry_space_group_name_Hall 'P 2yb'
_symmetry_space_group_name_H-M 'P 1 21 1'
_atom_sites_solution_hydrogens geom
_atom_sites_solution_primary direct
_atom_sites_solution_secondary difmap
_audit_creation_method SHELXL-97
_cell_angle_alpha 90.00
_cell_angle_beta 93.4170(15)
_cell_angle_gamma 90.00
_cell_formula_units_Z 2
_cell_length_a 9.3175(3)
_cell_length_b 11.1152(3)
_cell_length_c 11.2197(4)
_cell_measurement_reflns_used 13024
_cell_measurement_temperature 173(2)
_cell_measurement_theta_max 27.88
_cell_measurement_theta_min 0.21
_cell_volume 1159.91(6)
_computing_cell_refinement 'Denzo and Scalepak (1997)'
_computing_data_collection 'Nonius Kappa CCD'
_computing_data_reduction 'Denzo and Scalepak (1997)'
_computing_molecular_graphics 'ORTEP III'
_computing_publication_material 'SHELXL-97 (Sheldrick, 1997)'
_computing_structure_refinement 'SHELXL-97 (Sheldrick, 1997)'
_computing_structure_solution 'SHELXS-97 (Sheldrick, 1990)'
_diffrn_ambient_temperature 173(2)
_diffrn_measured_fraction_theta_full 0.997
_diffrn_measured_fraction_theta_max 0.994
_diffrn_measurement_device_type 'Nonius Kappa CCD'
_diffrn_measurement_method CCD
_diffrn_radiation_monochromator graphite
_diffrn_radiation_source 'normal-focus sealed tube'
_diffrn_radiation_type MoK\a
_diffrn_radiation_wavelength 0.71073
_diffrn_reflns_av_R_equivalents 0.0379
_diffrn_reflns_av_sigmaI/netI 0.0638
_diffrn_reflns_limit_h_max 12
_diffrn_reflns_limit_h_min -12
_diffrn_reflns_limit_k_max 14
_diffrn_reflns_limit_k_min -14
_diffrn_reflns_limit_l_max 14
_diffrn_reflns_limit_l_min -14
_diffrn_reflns_number 10432
_diffrn_reflns_theta_full 27.00
_diffrn_reflns_theta_max 27.88
_diffrn_reflns_theta_min 2.93
_exptl_absorpt_coefficient_mu 0.117
_exptl_absorpt_correction_T_max 0.9770
_exptl_absorpt_correction_T_min 0.9714
_exptl_absorpt_correction_type none
_exptl_crystal_colour colourless
_exptl_crystal_density_diffrn 1.404
_exptl_crystal_density_method 'not measured'
_exptl_crystal_description prism
_exptl_crystal_F_000 520
_exptl_crystal_size_max 0.25
_exptl_crystal_size_mid 0.25
_exptl_crystal_size_min 0.20
_refine_diff_density_max 0.198
_refine_diff_density_min -0.205
_refine_diff_density_rms 0.049
_refine_ls_abs_structure_details 'Flack H D (1983), Acta Cryst. A39, 876-881'
_refine_ls_abs_structure_Flack -0.7(9)
_refine_ls_extinction_method none
_refine_ls_goodness_of_fit_ref 1.024
_refine_ls_hydrogen_treatment refxyz
_refine_ls_matrix_type full
_refine_ls_number_parameters 307
_refine_ls_number_reflns 5314
_refine_ls_number_restraints 1
_refine_ls_restrained_S_all 1.023
_refine_ls_R_factor_all 0.0699
_refine_ls_R_factor_gt 0.0458
_refine_ls_shift/su_max 0.000
_refine_ls_shift/su_mean 0.000
_refine_ls_structure_factor_coef Fsqd
_refine_ls_weighting_details 'calc w=1/[\s^2^(Fo^2^)+(0.0515P)^2^+0.0808P] where P=(Fo^2^+2Fc^2^)/3'
_refine_ls_weighting_scheme calc
_refine_ls_wR_factor_gt 0.0971
_refine_ls_wR_factor_ref 0.1072
_reflns_number_gt 4019
_reflns_number_total 5314
_reflns_threshold_expression >2sigma(I)
_cod_data_source_file jo070656bsi20070330_122749.cif
_cod_data_source_block shelxl
_cod_depositor_comments
;
The following automatic conversions were performed:
'_symmetry_cell_setting' value 'Monoclinic' changed to 'monoclinic'
according to '/home/saulius/struct/CIF-dictionaries/cif_core.dic'
dictionary named 'cif_core.dic' version 2.4.1 from 2010-06-29.

Automatic conversion script
Id: cif_fix_enum 1527 2010-12-29 10:47:43Z saulius 
;
_cod_original_sg_symbol_H-M 'P 21'
_cod_database_code 4023998

loop_
_symmetry_equiv_pos_as_xyz
'x, y, z'
'-x, y+1/2, -z'

loop_
_atom_site_label
_atom_site_type_symbol
_atom_site_fract_x
_atom_site_fract_y
_atom_site_fract_z
_atom_site_U_iso_or_equiv
_atom_site_adp_type
_atom_site_occupancy
_atom_site_symmetry_multiplicity
_atom_site_calc_flag
_atom_site_refinement_flags
_atom_site_disorder_assembly
_atom_site_disorder_group
O1 O -1.22738(18) -0.19412(17) -0.41592(15) 0.0344(4) Uani 1 1 d . . .
O2 O -1.0617(2) -0.36796(17) -0.10546(15) 0.0379(4) Uani 1 1 d . . .
O3 O -0.7026(2) -0.51787(15) 0.05927(14) 0.0331(4) Uani 1 1 d . . .
O4 O -0.83656(18) -0.34018(14) -0.70824(13) 0.0250(4) Uani 1 1 d . . .
O5 O -0.95143(18) -0.08591(15) -0.67803(14) 0.0270(4) Uani 1 1 d . . .
H5 H -1.0178 -0.1332 -0.6923 0.032 Uiso 1 1 d R . .
C6 C -1.1357(2) -0.2161(2) -0.49823(19) 0.0218(5) Uani 1 1 d . . .
O7 O -0.61819(18) -0.24743(16) -0.66068(15) 0.0328(4) Uani 1 1 d . . .
O8 O -0.8506(2) -0.10585(14) -0.19151(16) 0.0345(4) Uani 1 1 d . . .
C9 C -0.7574(3) -0.1723(2) -0.2486(2) 0.0232(5) Uani 1 1 d . . .
O10 O -1.17122(18) -0.23425(19) -0.60187(14) 0.0350(4) Uani 1 1 d . . .
O11 O -0.68906(19) -0.48641(15) -0.25661(14) 0.0301(4) Uani 1 1 d . . .
O12 O -0.6448(2) -0.13647(17) -0.27823(17) 0.0425(5) Uani 1 1 d . . .
C13 C -0.8348(3) -0.1472(2) -0.62129(19) 0.0220(5) Uani 1 1 d . . .
O14 O -0.9568(2) -0.43846(15) -0.57071(14) 0.0338(4) Uani 1 1 d . . .
O15 O -0.91117(19) -0.51963(15) -0.06026(15) 0.0335(4) Uani 1 1 d . . .
C16 C -0.9678(2) -0.2946(2) -0.33449(18) 0.0211(5) Uani 1 1 d . . .
H16A H -0.9921 -0.3759 -0.3563 0.025 Uiso 1 1 d R . .
H16B H -1.0330 -0.2658 -0.2779 0.025 Uiso 1 1 d R . .
N17 N -0.8199(2) -0.35788(17) -0.14925(16) 0.0229(4) Uani 1 1 d . . .
C18 C -0.9797(2) -0.2142(2) -0.44684(17) 0.0188(5) Uani 1 1 d . . .
H18 H -0.9554 -0.1329 -0.4250 0.023 Uiso 1 1 d R . .
C19 C -0.6998(3) -0.4432(2) -0.1379(2) 0.0263(5) Uani 1 1 d . . .
C20 C -0.7395(3) -0.0527(2) -0.5602(2) 0.0283(6) Uani 1 1 d . . .
H20A H -0.6576 -0.0908 -0.5203 0.034 Uiso 1 1 d R . .
H20B H -0.7078 0.0029 -0.6185 0.034 Uiso 1 1 d R . .
H20C H -0.7928 -0.0102 -0.5028 0.034 Uiso 1 1 d R . .
N21 N -0.88321(19) -0.24200(16) -0.54097(15) 0.0181(4) Uani 1 1 d . . .
C22 C -0.9430(3) -0.4096(2) -0.1073(2) 0.0271(6) Uani 1 1 d . . .
C23 C -0.8187(3) -0.2993(2) -0.26924(18) 0.0213(5) Uani 1 1 d . . .
C24 C -0.8991(3) -0.3481(2) -0.60235(19) 0.0221(5) Uani 1 1 d . . .
C25 C -0.7131(3) -0.3844(2) -0.3329(2) 0.0287(6) Uani 1 1 d . . .
H25A H -0.7536 -0.4105 -0.4092 0.034 Uiso 1 1 d R . .
H25B H -0.6228 -0.3453 -0.3429 0.034 Uiso 1 1 d R . .
C26 C -0.5585(3) -0.3876(3) -0.0922(2) 0.0343(6) Uani 1 1 d . . .
H26A H -0.5672 -0.3592 -0.0122 0.041 Uiso 1 1 d R . .
H26B H -0.4835 -0.4468 -0.0928 0.041 Uiso 1 1 d R . .
H26C H -0.5355 -0.3214 -0.1426 0.041 Uiso 1 1 d R . .
C27 C -0.7580(3) -0.5420(2) -0.0564(2) 0.0278(6) Uani 1 1 d . . .
C28 C -0.7574(3) -0.2276(2) -0.7110(2) 0.0240(5) Uani 1 1 d . . .
C29 C -0.5344(3) -0.3378(3) -0.7149(3) 0.0433(7) Uani 1 1 d . . .
H29A H -0.4420 -0.3434 -0.6726 0.052 Uiso 1 1 d R . .
H29B H -0.5823 -0.4141 -0.7125 0.052 Uiso 1 1 d R . .
H29C H -0.5222 -0.3158 -0.7964 0.052 Uiso 1 1 d R . .
C30 C -0.7632(3) -0.1831(3) -0.8379(2) 0.0385(7) Uani 1 1 d . . .
H30A H -0.7113 -0.1086 -0.8411 0.046 Uiso 1 1 d R . .
H30B H -0.7204 -0.2415 -0.8879 0.046 Uiso 1 1 d R . .
H30C H -0.8615 -0.1703 -0.8655 0.046 Uiso 1 1 d R . .
C31 C -0.7349(4) -0.6696(2) -0.0951(2) 0.0436(8) Uani 1 1 d . . .
H31A H -0.7743 -0.6805 -0.1754 0.052 Uiso 1 1 d R . .
H31B H -0.6339 -0.6871 -0.0914 0.052 Uiso 1 1 d R . .
H31C H -0.7822 -0.7228 -0.0427 0.052 Uiso 1 1 d R . .
C32 C -1.3770(3) -0.1879(3) -0.4576(3) 0.0474(8) Uani 1 1 d . . .
H32A H -1.4356 -0.1715 -0.3920 0.057 Uiso 1 1 d R . .
H32B H -1.3888 -0.1247 -0.5156 0.057 Uiso 1 1 d R . .
H32C H -1.4056 -0.2631 -0.4938 0.057 Uiso 1 1 d R . .
C33 C -0.7521(3) -0.5955(3) 0.1502(2) 0.0388(7) Uani 1 1 d . . .
H33A H -0.7093 -0.5722 0.2267 0.047 Uiso 1 1 d R . .
H33B H -0.8549 -0.5905 0.1513 0.047 Uiso 1 1 d R . .
H33C H -0.7249 -0.6767 0.1329 0.047 Uiso 1 1 d R . .
C34 C -0.8088(4) 0.0168(2) -0.1634(3) 0.0444(7) Uani 1 1 d . . .
H34A H -0.8831 0.0560 -0.1221 0.053 Uiso 1 1 d R . .
H34B H -0.7212 0.0168 -0.1138 0.053 Uiso 1 1 d R . .
H34C H -0.7940 0.0591 -0.2363 0.053 Uiso 1 1 d R . .

loop_
_atom_site_aniso_label
_atom_site_aniso_U_11
_atom_site_aniso_U_22
_atom_site_aniso_U_33
_atom_site_aniso_U_23
_atom_site_aniso_U_13
_atom_site_aniso_U_12
O1 0.0194(9) 0.0556(12) 0.0284(9) -0.0104(8) 0.0023(7) 0.0030(8)
O2 0.0347(11) 0.0462(11) 0.0340(9) 0.0138(9) 0.0121(8) 0.0095(9)
O3 0.0483(12) 0.0299(9) 0.0203(8) 0.0022(7) -0.0038(8) -0.0071(8)
O4 0.0314(9) 0.0234(8) 0.0207(8) -0.0045(7) 0.0053(6) -0.0031(7)
O5 0.0294(10) 0.0242(8) 0.0271(8) 0.0042(7) 0.0006(7) 0.0025(7)
C6 0.0223(12) 0.0205(12) 0.0226(12) 0.0024(9) 0.0021(9) -0.0008(9)
O7 0.0237(9) 0.0395(10) 0.0352(9) -0.0129(8) 0.0027(7) 0.0048(8)
O8 0.0368(11) 0.0229(9) 0.0453(11) -0.0107(8) 0.0152(8) -0.0048(8)
C9 0.0233(13) 0.0271(12) 0.0192(11) 0.0019(10) 0.0007(9) 0.0002(10)
O10 0.0263(9) 0.0575(12) 0.0209(8) -0.0019(9) -0.0017(7) -0.0037(9)
O11 0.0390(11) 0.0304(9) 0.0205(8) -0.0021(7) -0.0009(7) 0.0143(8)
O12 0.0338(12) 0.0412(11) 0.0540(12) -0.0042(9) 0.0151(9) -0.0101(9)
C13 0.0240(13) 0.0217(12) 0.0208(11) 0.0034(9) 0.0049(9) -0.0013(10)
O14 0.0519(13) 0.0202(9) 0.0299(9) -0.0025(7) 0.0090(8) -0.0084(8)
O15 0.0326(10) 0.0297(10) 0.0376(10) 0.0123(8) -0.0036(8) -0.0027(8)
C16 0.0261(12) 0.0174(11) 0.0199(11) -0.0005(9) 0.0030(9) -0.0006(9)
N17 0.0285(11) 0.0219(10) 0.0184(9) 0.0029(8) 0.0024(8) 0.0050(9)
C18 0.0214(12) 0.0185(11) 0.0168(10) -0.0019(9) 0.0025(8) -0.0003(9)
C19 0.0288(14) 0.0278(13) 0.0220(12) -0.0016(10) -0.0012(10) 0.0092(10)
C20 0.0304(14) 0.0210(12) 0.0342(14) -0.0033(10) 0.0076(11) -0.0053(10)
N21 0.0194(10) 0.0170(9) 0.0183(9) 0.0008(7) 0.0031(7) -0.0004(8)
C22 0.0352(16) 0.0266(14) 0.0195(11) 0.0047(10) 0.0010(10) 0.0030(11)
C23 0.0267(12) 0.0236(12) 0.0141(10) 0.0023(9) 0.0052(9) 0.0026(10)
C24 0.0254(12) 0.0198(12) 0.0210(11) -0.0012(9) -0.0002(9) -0.0002(10)
C25 0.0348(15) 0.0301(13) 0.0214(11) 0.0021(10) 0.0027(10) 0.0101(11)
C26 0.0287(14) 0.0418(15) 0.0321(13) 0.0046(12) -0.0012(11) 0.0032(12)
C27 0.0335(14) 0.0264(13) 0.0228(12) -0.0003(10) -0.0057(10) 0.0026(11)
C28 0.0203(12) 0.0260(12) 0.0260(12) -0.0004(10) 0.0043(9) -0.0037(10)
C29 0.0271(15) 0.0548(19) 0.0481(16) -0.0180(15) 0.0033(12) 0.0103(13)
C30 0.0463(17) 0.0422(16) 0.0281(14) 0.0031(12) 0.0114(12) 0.0002(13)
C31 0.068(2) 0.0278(15) 0.0337(15) -0.0042(12) -0.0112(14) 0.0101(14)
C32 0.0186(14) 0.081(2) 0.0425(16) -0.0110(16) 0.0005(11) 0.0027(14)
C33 0.0562(19) 0.0317(14) 0.0278(14) 0.0036(12) -0.0041(12) -0.0051(14)
C34 0.062(2) 0.0247(14) 0.0481(17) -0.0131(13) 0.0176(15) -0.0137(14)

loop_
_atom_type_symbol
_atom_type_description
_atom_type_scat_dispersion_real
_atom_type_scat_dispersion_imag
_atom_type_scat_source
C C 0.0033 0.0016 'International Tables Vol C Tables 4.2.6.8 and 6.1.1.4'
H H 0.0000 0.0000 'International Tables Vol C Tables 4.2.6.8 and 6.1.1.4'
N N 0.0061 0.0033 'International Tables Vol C Tables 4.2.6.8 and 6.1.1.4'
O O 0.0106 0.0060 'International Tables Vol C Tables 4.2.6.8 and 6.1.1.4'

loop_
_geom_angle_atom_site_label_1
_geom_angle_atom_site_label_2
_geom_angle_atom_site_label_3
_geom_angle
_geom_angle_site_symmetry_1
_geom_angle_site_symmetry_3
_geom_angle_publ_flag
C6 O1 C32 115.78(18) . . ?
C27 O3 C33 115.45(19) . . ?
C24 O4 C28 108.64(17) . . ?
C13 O5 H5 109.5 . . ?
O10 C6 O1 123.7(2) . . ?
O10 C6 C18 124.4(2) . . ?
O1 C6 C18 111.96(18) . . ?
C28 O7 C29 117.04(19) . . ?
C9 O8 C34 116.9(2) . . ?
O12 C9 O8 124.1(2) . . ?
O12 C9 C23 126.3(2) . . ?
O8 C9 C23 109.5(2) . . ?
C19 O11 C25 105.96(17) . . ?
O5 C13 N21 111.53(19) . . ?
O5 C13 C20 106.66(18) . . ?
N21 C13 C20 114.31(18) . . ?
O5 C13 C28 111.20(17) . . ?
N21 C13 C28 98.92(17) . . ?
C20 C13 C28 114.2(2) . . ?
C22 O15 C27 111.01(19) . . ?
C23 C16 C18 115.38(18) . . ?
C23 C16 H16A 106.5 . . ?
C18 C16 H16A 109.4 . . ?
C23 C16 H16B 106.7 . . ?
C18 C16 H16B 109.2 . . ?
H16A C16 H16B 109.5 . . ?
C22 N17 C19 110.09(19) . . ?
C22 N17 C23 122.39(18) . . ?
C19 N17 C23 108.24(17) . . ?
N21 C18 C6 109.65(17) . . ?
N21 C18 C16 116.77(18) . . ?
C6 C18 C16 108.66(18) . . ?
N21 C18 H18 103.8 . . ?
C6 C18 H18 108.3 . . ?
C16 C18 H18 109.4 . . ?
O11 C19 N17 103.46(17) . . ?
O11 C19 C26 110.2(2) . . ?
N17 C19 C26 114.1(2) . . ?
O11 C19 C27 111.10(19) . . ?
N17 C19 C27 102.6(2) . . ?
C26 C19 C27 114.69(19) . . ?
C13 C20 H20A 109.5 . . ?
C13 C20 H20B 109.5 . . ?
H20A C20 H20B 109.5 . . ?
C13 C20 H20C 109.4 . . ?
H20A C20 H20C 109.5 . . ?
H20B C20 H20C 109.5 . . ?
C24 N21 C18 119.55(18) . . ?
C24 N21 C13 109.64(17) . . ?
C18 N21 C13 120.97(17) . . ?
O2 C22 O15 121.4(2) . . ?
O2 C22 N17 128.8(2) . . ?
O15 C22 N17 109.8(2) . . ?
N17 C23 C16 112.90(18) . . ?
N17 C23 C9 106.71(17) . . ?
C16 C23 C9 111.07(18) . . ?
N17 C23 C25 100.70(16) . . ?
C16 C23 C25 112.25(18) . . ?
C9 C23 C25 112.7(2) . . ?
O14 C24 O4 122.4(2) . . ?
O14 C24 N21 127.4(2) . . ?
O4 C24 N21 110.21(19) . . ?
O11 C25 C23 106.64(18) . . ?
O11 C25 H25A 109.5 . . ?
C23 C25 H25A 111.3 . . ?
O11 C25 H25B 108.8 . . ?
C23 C25 H25B 111.0 . . ?
H25A C25 H25B 109.5 . . ?
C19 C26 H26A 109.3 . . ?
C19 C26 H26B 109.6 . . ?
H26A C26 H26B 109.5 . . ?
C19 C26 H26C 109.5 . . ?
H26A C26 H26C 109.5 . . ?
H26B C26 H26C 109.5 . . ?
O3 C27 O15 107.7(2) . . ?
O3 C27 C31 113.5(2) . . ?
O15 C27 C31 108.1(2) . . ?
O3 C27 C19 106.87(19) . . ?
O15 C27 C19 103.90(18) . . ?
C31 C27 C19 116.0(2) . . ?
O7 C28 O4 108.36(19) . . ?
O7 C28 C30 114.4(2) . . ?
O4 C28 C30 108.31(19) . . ?
O7 C28 C13 106.42(17) . . ?
O4 C28 C13 103.04(17) . . ?
C30 C28 C13 115.5(2) . . ?
O7 C29 H29A 109.4 . . ?
O7 C29 H29B 110.0 . . ?
H29A C29 H29B 109.5 . . ?
O7 C29 H29C 109.0 . . ?
H29A C29 H29C 109.5 . . ?
H29B C29 H29C 109.5 . . ?
C28 C30 H30A 109.2 . . ?
C28 C30 H30B 109.7 . . ?
H30A C30 H30B 109.5 . . ?
C28 C30 H30C 109.5 . . ?
H30A C30 H30C 109.5 . . ?
H30B C30 H30C 109.5 . . ?
C27 C31 H31A 109.8 . . ?
C27 C31 H31B 109.6 . . ?
H31A C31 H31B 109.5 . . ?
C27 C31 H31C 109.0 . . ?
H31A C31 H31C 109.5 . . ?
H31B C31 H31C 109.5 . . ?
O1 C32 H32A 110.0 . . ?
O1 C32 H32B 108.9 . . ?
H32A C32 H32B 109.5 . . ?
O1 C32 H32C 109.5 . . ?
H32A C32 H32C 109.5 . . ?
H32B C32 H32C 109.5 . . ?
O3 C33 H33A 109.9 . . ?
O3 C33 H33B 109.8 . . ?
H33A C33 H33B 109.5 . . ?
O3 C33 H33C 108.8 . . ?
H33A C33 H33C 109.5 . . ?
H33B C33 H33C 109.5 . . ?
O8 C34 H34A 109.9 . . ?
O8 C34 H34B 109.5 . . ?
H34A C34 H34B 109.5 . . ?
O8 C34 H34C 109.0 . . ?
H34A C34 H34C 109.5 . . ?
H34B C34 H34C 109.5 . . ?

loop_
_geom_bond_atom_site_label_1
_geom_bond_atom_site_label_2
_geom_bond_distance
_geom_bond_site_symmetry_2
_geom_bond_publ_flag
O1 C6 1.318(3) . ?
O1 C32 1.445(3) . ?
O2 C22 1.201(3) . ?
O3 C27 1.394(3) . ?
O3 C33 1.434(3) . ?
O4 C24 1.357(3) . ?
O4 C28 1.453(3) . ?
O5 C13 1.403(3) . ?
O5 H5 0.8200 . ?
C6 O10 1.207(3) . ?
C6 C18 1.532(3) . ?
O7 C28 1.401(3) . ?
O7 C29 1.430(3) . ?
O8 C9 1.333(3) . ?
O8 C34 1.448(3) . ?
C9 O12 1.188(3) . ?
C9 C23 1.535(3) . ?
O11 C19 1.425(3) . ?
O11 C25 1.430(3) . ?
C13 N21 1.475(3) . ?
C13 C20 1.513(3) . ?
C13 C28 1.556(3) . ?
O14 C24 1.203(3) . ?
O15 C22 1.358(3) . ?
O15 C27 1.447(3) . ?
C16 C23 1.532(3) . ?
C16 C18 1.544(3) . ?
C16 H16A 0.9599 . ?
C16 H16B 0.9600 . ?
N17 C22 1.390(3) . ?
N17 C19 1.467(3) . ?
N17 C23 1.496(3) . ?
C18 N21 1.460(3) . ?
C18 H18 0.9600 . ?
C19 C26 1.516(3) . ?
C19 C27 1.547(4) . ?
C20 H20A 0.9601 . ?
C20 H20B 0.9600 . ?
C20 H20C 0.9599 . ?
N21 C24 1.369(3) . ?
C23 C25 1.568(3) . ?
C25 H25A 0.9600 . ?
C25 H25B 0.9599 . ?
C26 H26A 0.9599 . ?
C26 H26B 0.9600 . ?
C26 H26C 0.9600 . ?
C27 C31 1.502(4) . ?
C28 C30 1.505(3) . ?
C29 H29A 0.9601 . ?
C29 H29B 0.9599 . ?
C29 H29C 0.9599 . ?
C30 H30A 0.9600 . ?
C30 H30B 0.9600 . ?
C30 H30C 0.9600 . ?
C31 H31A 0.9601 . ?
C31 H31B 0.9601 . ?
C31 H31C 0.9598 . ?
C32 H32A 0.9602 . ?
C32 H32B 0.9600 . ?
C32 H32C 0.9599 . ?
C33 H33A 0.9599 . ?
C33 H33B 0.9603 . ?
C33 H33C 0.9601 . ?
C34 H34A 0.9599 . ?
C34 H34B 0.9600 . ?
C34 H34C 0.9600 . ?

loop_
_geom_torsion_atom_site_label_1
_geom_torsion_atom_site_label_2
_geom_torsion_atom_site_label_3
_geom_torsion_atom_site_label_4
_geom_torsion
_geom_torsion_site_symmetry_1
_geom_torsion_site_symmetry_2
_geom_torsion_site_symmetry_3
_geom_torsion_site_symmetry_4
_geom_torsion_publ_flag
C32 O1 C6 O10 -2.4(4) . . . . ?
C32 O1 C6 C18 176.9(2) . . . . ?
C34 O8 C9 O12 -0.8(3) . . . . ?
C34 O8 C9 C23 179.3(2) . . . . ?
O10 C6 C18 N21 -2.1(3) . . . . ?
O1 C6 C18 N21 178.57(18) . . . . ?
O10 C6 C18 C16 -130.8(2) . . . . ?
O1 C6 C18 C16 49.9(2) . . . . ?
C23 C16 C18 N21 57.4(3) . . . . ?
C23 C16 C18 C6 -178.00(18) . . . . ?
C25 O11 C19 N17 39.6(2) . . . . ?
C25 O11 C19 C26 -82.7(2) . . . . ?
C25 O11 C19 C27 149.1(2) . . . . ?
C22 N17 C19 O11 102.8(2) . . . . ?
C23 N17 C19 O11 -33.3(2) . . . . ?
C22 N17 C19 C26 -137.5(2) . . . . ?
C23 N17 C19 C26 86.4(2) . . . . ?
C22 N17 C19 C27 -12.8(2) . . . . ?
C23 N17 C19 C27 -148.95(17) . . . . ?
C6 C18 N21 C24 -57.6(2) . . . . ?
C16 C18 N21 C24 66.5(2) . . . . ?
C6 C18 N21 C13 84.7(2) . . . . ?
C16 C18 N21 C13 -151.24(19) . . . . ?
O5 C13 N21 C24 90.6(2) . . . . ?
C20 C13 N21 C24 -148.3(2) . . . . ?
C28 C13 N21 C24 -26.5(2) . . . . ?
O5 C13 N21 C18 -55.0(2) . . . . ?
C20 C13 N21 C18 66.1(3) . . . . ?
C28 C13 N21 C18 -172.11(18) . . . . ?
C27 O15 C22 O2 -171.2(2) . . . . ?
C27 O15 C22 N17 6.5(2) . . . . ?
C19 N17 C22 O2 -177.9(2) . . . . ?
C23 N17 C22 O2 -49.0(3) . . . . ?
C19 N17 C22 O15 4.7(2) . . . . ?
C23 N17 C22 O15 133.5(2) . . . . ?
C22 N17 C23 C16 4.3(3) . . . . ?
C19 N17 C23 C16 133.90(19) . . . . ?
C22 N17 C23 C9 126.6(2) . . . . ?
C19 N17 C23 C9 -103.8(2) . . . . ?
C22 N17 C23 C25 -115.6(2) . . . . ?
C19 N17 C23 C25 14.0(2) . . . . ?
C18 C16 C23 N17 168.60(18) . . . . ?
C18 C16 C23 C9 48.8(3) . . . . ?
C18 C16 C23 C25 -78.4(2) . . . . ?
O12 C9 C23 N17 111.4(3) . . . . ?
O8 C9 C23 N17 -68.7(2) . . . . ?
O12 C9 C23 C16 -125.2(3) . . . . ?
O8 C9 C23 C16 54.7(2) . . . . ?
O12 C9 C23 C25 1.8(3) . . . . ?
O8 C9 C23 C25 -178.32(17) . . . . ?
C28 O4 C24 O14 -170.9(2) . . . . ?
C28 O4 C24 N21 8.0(2) . . . . ?
C18 N21 C24 O14 -21.8(3) . . . . ?
C13 N21 C24 O14 -167.9(2) . . . . ?
C18 N21 C24 O4 159.41(18) . . . . ?
C13 N21 C24 O4 13.3(2) . . . . ?
C19 O11 C25 C23 -31.1(2) . . . . ?
N17 C23 C25 O11 9.9(2) . . . . ?
C16 C23 C25 O11 -110.4(2) . . . . ?
C9 C23 C25 O11 123.3(2) . . . . ?
C33 O3 C27 O15 64.9(3) . . . . ?
C33 O3 C27 C31 -54.9(3) . . . . ?
C33 O3 C27 C19 176.0(2) . . . . ?
C22 O15 C27 O3 99.0(2) . . . . ?
C22 O15 C27 C31 -137.9(2) . . . . ?
C22 O15 C27 C19 -14.1(2) . . . . ?
O11 C19 C27 O3 151.92(19) . . . . ?
N17 C19 C27 O3 -98.1(2) . . . . ?
C26 C19 C27 O3 26.2(3) . . . . ?
O11 C19 C27 O15 -94.3(2) . . . . ?
N17 C19 C27 O15 15.7(2) . . . . ?
C26 C19 C27 O15 139.9(2) . . . . ?
O11 C19 C27 C31 24.2(3) . . . . ?
N17 C19 C27 C31 134.2(2) . . . . ?
C26 C19 C27 C31 -101.6(3) . . . . ?
C29 O7 C28 O4 58.0(3) . . . . ?
C29 O7 C28 C30 -62.9(3) . . . . ?
C29 O7 C28 C13 168.2(2) . . . . ?
C24 O4 C28 O7 88.2(2) . . . . ?
C24 O4 C28 C30 -147.2(2) . . . . ?
C24 O4 C28 C13 -24.3(2) . . . . ?
O5 C13 C28 O7 158.27(18) . . . . ?
N21 C13 C28 O7 -84.4(2) . . . . ?
C20 C13 C28 O7 37.5(3) . . . . ?
O5 C13 C28 O4 -87.8(2) . . . . ?
N21 C13 C28 O4 29.5(2) . . . . ?
C20 C13 C28 O4 151.38(19) . . . . ?
O5 C13 C28 C30 30.1(3) . . . . ?
N21 C13 C28 C30 147.4(2) . . . . ?
C20 C13 C28 C30 -90.7(3) . . . . ?

loop_
_cod_related_entry_id
_cod_related_entry_database
_cod_related_entry_code
1 ChemSpider 20573492
